data_9002716
loop_
_publ_author_name
'Tribaudino, M.'
'Nestola, F.'
'Camara, F.'
'Domeneghetti, M. C.'

_publ_section_title
;
 The high-temperature P2_1/c - C2/c phase transition in Fe-free pyroxene
 (Ca.15Mg1.85Si2O6): Structural and thermodynamic behavior
 Sample: dien2, T = 1000 deg C
;
_journal_name_full 'American Mineralogist'
_journal_page_first 648
_journal_page_last 657
_journal_volume 87
_journal_year 2002
_chemical_compound_source Synthetic
_chemical_formula_sum 'Ca0.15 Mg1.85 O6 Si2'
_chemical_name_mineral Clinoenstatite
_space_group_IT_number 14
_symmetry_space_group_name_Hall '-P 2ybc'
_symmetry_space_group_name_H-M 'P 1 21/c 1'
_cell_angle_alpha 90
_cell_angle_beta 108.84
_cell_angle_gamma 90
_cell_length_a 9.752
_cell_length_b 8.949
_cell_length_c 5.255
_cell_formula_units_Z 4
_cell_volume 434.037
_database_code_amcsd 0002805
_diffrn_ambient_temperature 1273.15
_exptl_crystal_density_diffrn 3.109
_cod_original_formula_sum 'O6 Si2 Mg1.85 Ca.15'
_cod_database_code 9002716

loop_
_space_group_symop_operation_xyz
x,y,z
x,1/2-y,1/2+z
-x,1/2+y,1/2-z
-x,-y,-z

loop_
_atom_site_aniso_label
_atom_site_aniso_U_11
_atom_site_aniso_U_22
_atom_site_aniso_U_33
_atom_site_aniso_U_12
_atom_site_aniso_U_13
_atom_site_aniso_U_23
O1A 0.01655 0.02735 0.01874 0.00345 0.00625 0.00100
O1B 0.01986 0.02434 0.02009 0.00202 0.00674 0.00018
O2A 0.02956 0.01942 0.03102 -0.00833 0.01199 -0.00410
O2B 0.03185 0.02848 0.03628 -0.01373 0.01675 -0.00999
O3A 0.02092 0.03935 0.02482 0.00030 0.00715 0.01704
O3B 0.02675 0.03591 0.02514 0.00777 0.01085 0.01352
SiA 0.01501 0.01670 0.01515 -0.00186 0.00645 -0.00167
SiB 0.01547 0.01633 0.01619 -0.00176 0.00609 -0.00152
Mg1 0.02398 0.02230 0.01975 -0.00015 0.00728 0.00060
Mg2 0.03785 0.04023 0.02357 0.00768 0.00606 0.00239
Ca2 0.03785 0.04023 0.02357 0.00768 0.00606 0.00239

loop_
_atom_site_label
_atom_site_fract_x
_atom_site_fract_y
_atom_site_fract_z
_atom_site_occupancy
_atom_site_U_iso_or_equiv
O1A 0.86862 0.33890 0.17197 1.00000 0.02075
O1B 0.37311 0.84175 0.13310 1.00000 0.02136
O2A 0.12226 0.49844 0.33087 1.00000 0.02613
O2B 0.62858 0.98692 0.37344 1.00000 0.03082
O3A 0.10324 0.26674 0.58704 1.00000 0.02842
O3B 0.60230 0.71138 0.48337 1.00000 0.02867
SiA 0.04317 0.34038 0.28182 1.00000 0.01524
SiB 0.54817 0.83878 0.24048 1.00000 0.01576
Mg1 0.25048 0.65186 0.23090 1.00000 0.02196
Mg2 0.25426 0.01793 0.22864 0.85000 0.03481
Ca2 0.25426 0.01793 0.22864 0.15000 0.03481

loop_
_cod_related_entry_id
_cod_related_entry_database
_cod_related_entry_code
1 AMCSD 0002805
